data_7017842
loop_
_publ_author_name
'Langley, Stuart K.'
'Chilton, Nicholas F.'
'Moubaraki, Boujemaa'
'Murray, Keith S.'

_publ_section_title
;
 Structure and magnetic exchange in heterometallic 3d-3d transition metal
 triethanolamine clusters.
;
_journal_issue 3
_journal_name_full 'Dalton transactions (Cambridge, England : 2003)'
_journal_page_first 1033
_journal_page_last 1046
_journal_paper_doi 10.1039/c1dt11513h
_journal_volume 41
_journal_year 2012
_chemical_formula_sum 'C50 H70 B Co2 F6 Mn3 N9 O18'
_chemical_formula_weight 1492.64
_chemical_name_systematic
;
?
;
_space_group_IT_number 61
_symmetry_cell_setting orthorhombic
_symmetry_space_group_name_Hall '-P 2ac 2ab'
_symmetry_space_group_name_H-M 'P b c a'
_atom_sites_solution_hydrogens geom
_atom_sites_solution_primary direct
_atom_sites_solution_secondary difmap
_audit_creation_date '9 November 2005'
_audit_creation_method SHELXL-97
_cell_angle_alpha 90.00
_cell_angle_beta 90.00
_cell_angle_gamma 90.00
_cell_formula_units_Z 8
_cell_length_a 13.5301(3)
_cell_length_b 17.9740(4)
_cell_length_c 48.5907(10)
_cell_measurement_reflns_used 8767
_cell_measurement_temperature 123(2)
_cell_measurement_theta_max 24.12
_cell_measurement_theta_min 2.12
_cell_volume 11816.8(4)
_computing_cell_refinement 'Bruker Apex2 V2.0'
_computing_data_collection 'Bruker Apex2 V2.0'
_computing_data_reduction 'Bruker Apex2 V2.0'
_computing_molecular_graphics X-Seed
_computing_publication_material CIFTAB
_computing_structure_refinement 'SHELXL-97 (Sheldrick, 1997)'
_computing_structure_solution 'SHELXS-97 (Sheldrick, 1990)'
_diffrn_ambient_temperature 123(2)
_diffrn_measured_fraction_theta_full 0.991
_diffrn_measured_fraction_theta_max 0.991
_diffrn_measurement_device_type 'APEX X8'
_diffrn_measurement_method 'scans in phi and omega'
_diffrn_radiation_monochromator graphite
_diffrn_radiation_source 'fine-focus sealed tube'
_diffrn_radiation_type MoK\a
_diffrn_radiation_wavelength 0.71073
_diffrn_reflns_av_R_equivalents 0.0808
_diffrn_reflns_av_sigmaI/netI 0.0626
_diffrn_reflns_limit_h_max 15
_diffrn_reflns_limit_h_min -15
_diffrn_reflns_limit_k_max 21
_diffrn_reflns_limit_k_min -21
_diffrn_reflns_limit_l_max 57
_diffrn_reflns_limit_l_min -57
_diffrn_reflns_number 48652
_diffrn_reflns_theta_full 24.71
_diffrn_reflns_theta_max 24.71
_diffrn_reflns_theta_min 1.93
_diffrn_standards_decay_% 0
_diffrn_standards_interval_count 0
_diffrn_standards_interval_time 0
_diffrn_standards_number 0
_exptl_absorpt_coefficient_mu 1.271
_exptl_absorpt_correction_T_max 0.881
_exptl_absorpt_correction_T_min 0.607
_exptl_absorpt_correction_type multi-scan
_exptl_absorpt_process_details SADABS
_exptl_crystal_colour brown
_exptl_crystal_density_diffrn 1.678
_exptl_crystal_density_method 'not measured'
_exptl_crystal_description plate
_exptl_crystal_F_000 6120
_exptl_crystal_size_max 0.4
_exptl_crystal_size_mid 0.4
_exptl_crystal_size_min 0.1
_refine_diff_density_max 1.244
_refine_diff_density_min -0.720
_refine_diff_density_rms 0.114
_refine_ls_extinction_method none
_refine_ls_goodness_of_fit_ref 1.129
_refine_ls_hydrogen_treatment mixed
_refine_ls_matrix_type full
_refine_ls_number_parameters 850
_refine_ls_number_reflns 9972
_refine_ls_number_restraints 15
_refine_ls_restrained_S_all 1.131
_refine_ls_R_factor_all 0.1045
_refine_ls_R_factor_gt 0.0869
_refine_ls_shift/su_max 0.012
_refine_ls_shift/su_mean 0.000
_refine_ls_structure_factor_coef Fsqd
_refine_ls_weighting_details 'calc w=1/[\s^2^(Fo^2^)+(0.0397P)^2^+108.6529P] where P=(Fo^2^+2Fc^2^)/3'
_refine_ls_weighting_scheme calc
_refine_ls_wR_factor_gt 0.1762
_refine_ls_wR_factor_ref 0.1855
_reflns_number_gt 8314
_reflns_number_total 9972
_reflns_threshold_expression >2sigma(I)
_cod_data_source_file c1dt11513h.txt
_cod_data_source_block 3
_cod_depositor_comments
;
The following automatic conversions were performed:

'_exptl_absorpt_correction_type' value 'MULTI-SCAN' changed to
'multi-scan' according to
/home/saulius/struct/CIF-dictionaries/cif_core.dic dictionary named
'cif_core.dic' version 2.4.1 from 2010-06-29.

Automatic conversion script
Id: cif_fix_values 1715 2011-07-08 13:25:40Z adriana 
;
_cod_original_sg_symbol_H-M pbca
_cod_database_code 7017842

loop_
_symmetry_equiv_pos_as_xyz
'x, y, z'
'-x+1/2, -y, z+1/2'
'x+1/2, -y+1/2, -z'
'-x, y+1/2, -z+1/2'
'-x, -y, -z'
'x-1/2, y, -z-1/2'
'-x-1/2, y-1/2, z'
'x, -y-1/2, z-1/2'

loop_
_atom_site_label
_atom_site_type_symbol
_atom_site_fract_x
_atom_site_fract_y
_atom_site_fract_z
_atom_site_U_iso_or_equiv
_atom_site_adp_type
_atom_site_occupancy
_atom_site_symmetry_multiplicity
_atom_site_calc_flag
_atom_site_refinement_flags
_atom_site_disorder_assembly
_atom_site_disorder_group
Co1 Co 0.00939(7) 0.31676(5) 0.159664(19) 0.0232(2) Uani 1 1 d . . .
Co2 Co 0.31405(8) 0.18915(6) 0.07217(2) 0.0324(3) Uani 1 1 d . . .
Mn1 Mn 0.12714(8) 0.22268(6) 0.11262(2) 0.0250(3) Uani 1 1 d . . .
Mn2 Mn 0.21882(8) 0.25682(6) 0.17352(2) 0.0252(3) Uani 1 1 d . . .
Mn3 Mn 0.35454(8) 0.20072(6) 0.13480(2) 0.0287(3) Uani 1 1 d . . .
F7 F 0.1880(3) 0.2352(2) 0.21002(8) 0.0341(10) Uani 1 1 d . . .
F11 F 0.4516(3) 0.1281(2) 0.13517(9) 0.0385(11) Uani 1 1 d . . .
O1 O 0.0465(4) 0.3212(3) 0.12240(10) 0.0260(11) Uani 1 1 d . . .
O2 O 0.1342(3) 0.3449(3) 0.17320(9) 0.0254(11) Uani 1 1 d . . .
O4 O 0.0687(3) 0.2194(2) 0.15775(9) 0.0226(10) Uani 1 1 d . . .
O5 O -0.0034(4) 0.2022(3) 0.08329(11) 0.0373(13) Uani 1 1 d D . .
O6 O 0.2606(4) 0.1400(3) 0.10402(9) 0.0292(12) Uani 1 1 d . . .
O8 O 0.3476(4) 0.3258(3) 0.18586(10) 0.0309(12) Uani 1 1 d . . .
O9 O 0.4513(4) 0.2776(3) 0.15483(11) 0.0370(13) Uani 1 1 d . . .
O10 O 0.2499(4) 0.2658(3) 0.13701(9) 0.0262(11) Uani 1 1 d . . .
O12 O 0.2057(4) 0.2536(3) 0.07644(10) 0.0325(12) Uani 1 1 d . . .
O13 O 0.3953(4) 0.2361(3) 0.09830(10) 0.0321(12) Uani 1 1 d . . .
O14 O 0.2966(4) 0.1664(3) 0.16949(10) 0.0329(12) Uani 1 1 d . . .
N1 N -0.0379(4) 0.3059(3) 0.19734(12) 0.0264(14) Uani 1 1 d . . .
N2 N -0.1239(4) 0.2834(3) 0.15030(12) 0.0258(13) Uani 1 1 d . . .
N3 N -0.0182(4) 0.4249(3) 0.15621(12) 0.0272(14) Uani 1 1 d . B .
N4 N 0.0689(5) 0.1014(3) 0.11978(13) 0.0323(15) Uani 1 1 d . . .
N5 N 0.6354(6) 0.5031(5) 0.18312(18) 0.061(2) Uani 1 1 d . . .
N6 N 0.3651(5) 0.2622(4) 0.04595(13) 0.0380(16) Uani 1 1 d . . .
H6A H 0.3901 0.2387 0.0309 0.046 Uiso 1 1 calc R . .
N7 N 0.4178(5) 0.1164(4) 0.06576(13) 0.0381(17) Uani 1 1 d . . .
N8 N 0.2421(6) 0.1313(4) 0.04476(13) 0.0415(17) Uani 1 1 d . . .
C1 C 0.0084(6) 0.3202(4) 0.22081(15) 0.0327(18) Uani 1 1 d . . .
H1 H 0.0731 0.3376 0.2203 0.039 Uiso 1 1 calc R . .
C2 C -0.0367(6) 0.3101(5) 0.24603(16) 0.0374(19) Uani 1 1 d . . .
H2 H -0.0015 0.3187 0.2622 0.045 Uiso 1 1 calc R . .
C3 C -0.1329(6) 0.2874(4) 0.24731(16) 0.0371(19) Uani 1 1 d . . .
H3 H -0.1638 0.2817 0.2643 0.045 Uiso 1 1 calc R . .
C4 C -0.1843(6) 0.2728(4) 0.22321(15) 0.0316(18) Uani 1 1 d . . .
C5 C -0.2848(6) 0.2488(5) 0.22177(17) 0.039(2) Uani 1 1 d . . .
H5 H -0.3206 0.2428 0.2380 0.047 Uiso 1 1 calc R . .
C6 C -0.3288(6) 0.2347(5) 0.19757(18) 0.041(2) Uani 1 1 d . . .
H6 H -0.3939 0.2182 0.1973 0.049 Uiso 1 1 calc R . .
C7 C -0.2768(5) 0.2445(4) 0.17206(16) 0.0314(17) Uani 1 1 d . . .
C8 C -0.3161(6) 0.2301(4) 0.14594(17) 0.0365(19) Uani 1 1 d . . .
H8 H -0.3802 0.2121 0.1441 0.044 Uiso 1 1 calc R . .
C9 C -0.2592(6) 0.2429(5) 0.12293(16) 0.0380(19) Uani 1 1 d . . .
H9 H -0.2847 0.2336 0.1055 0.046 Uiso 1 1 calc R . .
C10 C -0.1626(5) 0.2699(4) 0.12595(15) 0.0300(17) Uani 1 1 d . . .
H10 H -0.1247 0.2786 0.1103 0.036 Uiso 1 1 calc R . .
C11 C -0.1795(5) 0.2703(4) 0.17294(15) 0.0267(16) Uani 1 1 d . . .
C12 C -0.1330(5) 0.2832(4) 0.19863(14) 0.0269(16) Uani 1 1 d . . .
C13 C 0.1630(5) 0.4139(4) 0.16212(16) 0.0298(17) Uani 1 1 d . . .
H13A H 0.1810 0.4086 0.1429 0.036 Uiso 1 1 calc R . .
H13B H 0.2191 0.4339 0.1721 0.036 Uiso 1 1 calc R . .
C14 C 0.0738(6) 0.4645(4) 0.16513(16) 0.0331(18) Uani 1 1 d . . .
H14A H 0.0672 0.4798 0.1842 0.040 Uiso 1 1 calc R . .
H14B H 0.0830 0.5087 0.1540 0.040 Uiso 1 1 calc R . .
C15 C 0.0320(6) 0.3906(4) 0.10910(16) 0.0349(19) Uani 1 1 d . . .
H15A H 0.0056 0.3827 0.0908 0.042 Uiso 1 1 calc R . .
H15B H 0.0944 0.4167 0.1075 0.042 Uiso 1 1 calc R . .
C16 C -0.0406(6) 0.4367(4) 0.12622(15) 0.0328(18) Uani 1 1 d . . .
H16A H -0.0340 0.4890 0.1216 0.039 Uiso 1 1 calc R . .
H16B H -0.1079 0.4214 0.1223 0.039 Uiso 1 1 calc R . .
C17 C -0.1025(7) 0.4554(5) 0.1725(2) 0.052(2) Uani 1 1 d . . .
H17A H -0.0872 0.4493 0.1919 0.063 Uiso 1 1 calc R A 1
H17B H -0.1604 0.4252 0.1686 0.063 Uiso 1 1 calc R A 1
C18 C -0.1303(8) 0.5377(5) 0.1676(2) 0.061(3) Uani 0.577(15) 1 d P B 1
H18A H -0.0709 0.5667 0.1644 0.073 Uiso 0.577(15) 1 calc PR B 1
H18B H -0.1719 0.5417 0.1514 0.073 Uiso 0.577(15) 1 calc PR B 1
C19 C 0.0748(7) 0.0890(4) 0.14987(16) 0.0374(19) Uani 1 1 d . . .
H19A H 0.1437 0.0847 0.1552 0.045 Uiso 1 1 calc R . .
H19B H 0.0424 0.0424 0.1543 0.045 Uiso 1 1 calc R . .
C20 C 0.0275(6) 0.1508(4) 0.16637(15) 0.0291(17) Uani 1 1 d . . .
H20A H -0.0434 0.1510 0.1634 0.035 Uiso 1 1 calc R . .
H20B H 0.0398 0.1433 0.1858 0.035 Uiso 1 1 calc R . .
C21 C 0.1315(7) 0.0477(5) 0.10497(18) 0.044(2) Uani 1 1 d . . .
H21A H 0.1142 0.0484 0.0856 0.053 Uiso 1 1 calc R . .
H21B H 0.1184 -0.0019 0.1119 0.053 Uiso 1 1 calc R . .
C22 C 0.2407(6) 0.0643(4) 0.10797(16) 0.0334(18) Uani 1 1 d . . .
H22A H 0.2625 0.0496 0.1262 0.040 Uiso 1 1 calc R . .
H22B H 0.2776 0.0353 0.0946 0.040 Uiso 1 1 calc R . .
C23 C -0.0336(7) 0.0961(5) 0.11000(18) 0.046(2) Uani 1 1 d . . .
H23A H -0.0767 0.1207 0.1231 0.055 Uiso 1 1 calc R . .
H23B H -0.0527 0.0441 0.1093 0.055 Uiso 1 1 calc R . .
C24 C -0.0486(7) 0.1301(5) 0.08225(16) 0.039(2) Uani 1 1 d . . .
H24A H -0.0177 0.0998 0.0681 0.047 Uiso 1 1 calc R . .
H24B H -0.1185 0.1345 0.0782 0.047 Uiso 1 1 calc R . .
C25 C 0.3553(8) 0.1399(5) 0.19225(18) 0.057(3) Uani 1 1 d . . .
H25A H 0.3473 0.1727 0.2077 0.085 Uiso 1 1 calc R . .
H25B H 0.4236 0.1385 0.1870 0.085 Uiso 1 1 calc R . .
H25C H 0.3341 0.0907 0.1972 0.085 Uiso 1 1 calc R . .
C26 C 0.4251(6) 0.3263(4) 0.17174(15) 0.0284(17) Uani 1 1 d . . .
C27 C 0.4970(6) 0.3894(4) 0.17575(16) 0.0326(18) Uani 1 1 d . . .
C28 C 0.4912(7) 0.4365(5) 0.19801(18) 0.044(2) Uani 1 1 d . . .
H28 H 0.4401 0.4320 0.2107 0.053 Uiso 1 1 calc R . .
C29 C 0.5636(7) 0.4912(6) 0.2011(2) 0.056(3) Uani 1 1 d . . .
H29 H 0.5613 0.5211 0.2167 0.067 Uiso 1 1 calc R . .
C30 C 0.6358(7) 0.4588(6) 0.1604(2) 0.056(3) Uani 1 1 d . . .
H30 H 0.6833 0.4676 0.1470 0.067 Uiso 1 1 calc R . .
C31 C 0.5703(6) 0.4023(5) 0.15623(19) 0.044(2) Uani 1 1 d . . .
H31 H 0.5746 0.3727 0.1406 0.053 Uiso 1 1 calc R . .
C32 C 0.4436(9) 0.3044(6) 0.0600(2) 0.064(3) Uani 1 1 d . . .
H32A H 0.4469 0.3543 0.0525 0.077 Uiso 1 1 calc R . .
H32B H 0.5069 0.2804 0.0569 0.077 Uiso 1 1 calc R . .
C33 C 0.4232(9) 0.3081(5) 0.0906(2) 0.061(3) Uani 1 1 d . . .
H33A H 0.4820 0.3236 0.1005 0.073 Uiso 1 1 calc R . .
H33B H 0.3705 0.3433 0.0944 0.073 Uiso 1 1 calc R . .
C34 C 0.2811(7) 0.3100(6) 0.03798(19) 0.057(3) Uani 1 1 d . . .
H34A H 0.2440 0.2864 0.0233 0.069 Uiso 1 1 calc R . .
H34B H 0.3054 0.3574 0.0313 0.069 Uiso 1 1 calc R . .
C35 C 0.2143(7) 0.3222(5) 0.06266(18) 0.052(3) Uani 1 1 d . . .
H35A H 0.2426 0.3593 0.0748 0.062 Uiso 1 1 calc R . .
H35B H 0.1498 0.3394 0.0567 0.062 Uiso 1 1 calc R . .
C36 C 0.5067(7) 0.1115(5) 0.07665(19) 0.049(2) Uani 1 1 d . . .
H36 H 0.5263 0.1468 0.0895 0.058 Uiso 1 1 calc R . .
C37 C 0.5733(8) 0.0541(6) 0.06938(19) 0.060(3) Uani 1 1 d . . .
H37 H 0.6361 0.0527 0.0771 0.072 Uiso 1 1 calc R . .
C38 C 0.5448(9) 0.0010(6) 0.0510(2) 0.065(3) Uani 1 1 d . . .
H38 H 0.5875 -0.0378 0.0467 0.077 Uiso 1 1 calc R . .
C39 C 0.4508(9) 0.0048(5) 0.0386(2) 0.058(3) Uani 1 1 d . . .
C40 C 0.4129(11) -0.0451(5) 0.0179(2) 0.067(4) Uani 1 1 d . . .
H40 H 0.4515 -0.0849 0.0122 0.080 Uiso 1 1 calc R . .
C41 C 0.3240(11) -0.0355(6) 0.0070(2) 0.071(4) Uani 1 1 d . . .
H41 H 0.3030 -0.0683 -0.0066 0.085 Uiso 1 1 calc R . .
C42 C 0.2593(9) 0.0230(5) 0.01513(19) 0.058(3) Uani 1 1 d . . .
C43 C 0.1639(9) 0.0378(7) 0.0044(2) 0.074(4) Uani 1 1 d . . .
H43 H 0.1372 0.0082 -0.0094 0.089 Uiso 1 1 calc R . .
C44 C 0.1125(9) 0.0961(7) 0.0147(2) 0.075(4) Uani 1 1 d . . .
H44 H 0.0488 0.1050 0.0083 0.090 Uiso 1 1 calc R . .
C45 C 0.1520(7) 0.1430(6) 0.03465(18) 0.057(3) Uani 1 1 d . . .
H45 H 0.1151 0.1832 0.0410 0.068 Uiso 1 1 calc R . .
C46 C 0.2947(7) 0.0726(5) 0.03549(17) 0.044(2) Uani 1 1 d . . .
C47 C 0.3899(7) 0.0638(4) 0.04686(17) 0.041(2) Uani 1 1 d . . .
F1' F 0.609(5) 0.452(3) 0.0648(9) 0.20(3) Uani 0.37(2) 1 d P C 4
F2' F 0.658(5) 0.383(3) 0.0911(11) 0.24(3) Uani 0.37(2) 1 d P C 4
F3' F 0.723(4) 0.402(3) 0.0547(6) 0.21(2) Uani 0.37(2) 1 d P C 4
F1S F 0.7325(6) 0.4803(7) 0.09944(19) 0.150(4) Uani 1 1 d . C .
F2S F 0.7670(12) 0.3920(8) 0.0720(6) 0.137(9) Uani 0.63(2) 1 d P C 3
F3S F 0.6967(8) 0.4999(7) 0.0591(2) 0.069(4) Uani 0.63(2) 1 d P C 3
F4S F 0.6049(13) 0.4218(12) 0.0847(5) 0.107(8) Uani 0.63(2) 1 d P C 3
O1S O 0.4669(9) 0.1960(5) -0.04365(18) 0.116(4) Uani 1 1 d . . .
O2S O 0.4321(7) 0.2881(4) -0.0150(2) 0.100(3) Uani 1 1 d . . .
O3S O 0.4222(8) 0.1745(5) -0.00102(19) 0.112(4) Uani 1 1 d . . .
O4S O 0.6768(11) 0.2453(7) 0.0590(2) 0.140(4) Uani 1 1 d . . .
H4S H 0.7062 0.2845 0.0617 0.168 Uiso 1 1 calc R . .
O6S O 0.3146(14) 0.0029(10) 0.2387(4) 0.208(7) Uani 1 1 d . . .
H6S H 0.3691 0.0025 0.2461 0.249 Uiso 1 1 calc R . .
O7S O 0.1429(12) 0.0988(9) 0.2321(3) 0.170(5) Uani 1 1 d DU . .
H7S H 0.1847 0.0671 0.2355 0.205 Uiso 1 1 calc R . .
N1S N 0.4447(8) 0.2206(5) -0.0200(2) 0.081(3) Uani 1 1 d . . .
C1S C 0.6939(15) 0.2218(11) 0.0333(3) 0.150(8) Uani 1 1 d . . .
H1S1 H 0.7159 0.2629 0.0223 0.224 Uiso 1 1 calc R . .
H1S2 H 0.6341 0.2018 0.0257 0.224 Uiso 1 1 calc R . .
H1S3 H 0.7440 0.1840 0.0336 0.224 Uiso 1 1 calc R . .
C5S C 0.2668(16) -0.0554(9) 0.2456(4) 0.160(9) Uani 1 1 d . . .
H5S1 H 0.3053 -0.0850 0.2579 0.240 Uiso 1 1 d . . .
H5S2 H 0.2495 -0.0833 0.2296 0.240 Uiso 1 1 d . . .
H5S3 H 0.2062 -0.0404 0.2550 0.240 Uiso 1 1 d . . .
C8S C 0.0620(16) 0.0945(14) 0.2527(4) 0.198(10) Uani 1 1 d DU . .
H8S1 H 0.0801 0.1225 0.2688 0.296 Uiso 1 1 calc R . .
H8S2 H 0.0512 0.0435 0.2578 0.296 Uiso 1 1 calc R . .
H8S3 H 0.0024 0.1147 0.2450 0.296 Uiso 1 1 calc R . .
B1S B 0.6941(12) 0.4440(10) 0.0777(4) 0.075(4) Uani 1 1 d . . .
H5X H -0.017(8) 0.227(5) 0.0679(13) 0.090 Uiso 1 1 d D . .
O15 O -0.1795(10) 0.5650(7) 0.1901(3) 0.075(5) Uani 0.577(15) 1 d P B 1
H15 H -0.2301 0.5408 0.1926 0.090 Uiso 0.577(15) 1 calc PR B 1
O16 O -0.0637(14) 0.5867(10) 0.1764(3) 0.082(7) Uani 0.423(15) 1 d P B 2
H16 H -0.0303 0.6011 0.1634 0.098 Uiso 0.423(15) 1 calc PRD B 2
C18A C -0.1303(8) 0.5377(5) 0.1676(2) 0.061(3) Uani 0.42 1 d P B 2
H18C H -0.1404 0.5452 0.1480 0.073 Uiso 0.423(15) 1 calc PR B 2
H18D H -0.1926 0.5477 0.1768 0.073 Uiso 0.423(15) 1 calc PR B 2

loop_
_atom_site_aniso_label
_atom_site_aniso_U_11
_atom_site_aniso_U_22
_atom_site_aniso_U_33
_atom_site_aniso_U_23
_atom_site_aniso_U_13
_atom_site_aniso_U_12
Co1 0.0233(5) 0.0248(5) 0.0215(5) 0.0026(4) 0.0011(4) -0.0002(4)
Co2 0.0367(6) 0.0350(6) 0.0256(6) 0.0034(5) 0.0065(5) 0.0081(5)
Mn1 0.0286(6) 0.0271(6) 0.0194(5) 0.0011(5) 0.0002(5) 0.0022(5)
Mn2 0.0271(6) 0.0273(6) 0.0211(6) 0.0030(5) -0.0011(5) 0.0032(5)
Mn3 0.0294(6) 0.0293(6) 0.0274(6) 0.0035(5) 0.0002(5) 0.0074(5)
F7 0.037(2) 0.043(3) 0.022(2) 0.0013(19) -0.0037(19) 0.002(2)
F11 0.039(3) 0.039(3) 0.038(3) 0.006(2) 0.000(2) 0.013(2)
O1 0.027(3) 0.026(3) 0.024(3) 0.005(2) 0.003(2) 0.005(2)
O2 0.026(3) 0.025(3) 0.024(3) 0.003(2) -0.002(2) -0.002(2)
O4 0.026(3) 0.022(2) 0.019(2) 0.004(2) 0.001(2) 0.002(2)
O5 0.042(3) 0.042(3) 0.028(3) 0.001(2) -0.005(3) -0.004(3)
O6 0.039(3) 0.027(3) 0.021(3) 0.001(2) 0.008(2) 0.006(2)
O8 0.026(3) 0.039(3) 0.027(3) -0.001(2) -0.001(2) -0.001(2)
O9 0.027(3) 0.042(3) 0.042(3) -0.005(3) -0.004(2) 0.005(2)
O10 0.028(3) 0.033(3) 0.017(2) 0.005(2) 0.000(2) 0.005(2)
O12 0.035(3) 0.037(3) 0.025(3) 0.004(2) 0.002(2) 0.009(2)
O13 0.032(3) 0.032(3) 0.032(3) 0.004(2) 0.008(2) 0.004(2)
O14 0.043(3) 0.030(3) 0.026(3) 0.003(2) -0.005(2) 0.010(2)
N1 0.028(3) 0.023(3) 0.028(3) 0.000(3) 0.000(3) -0.004(3)
N2 0.026(3) 0.025(3) 0.026(3) 0.002(3) 0.003(3) 0.004(3)
N3 0.025(3) 0.033(3) 0.024(3) 0.002(3) 0.002(3) 0.004(3)
N4 0.036(4) 0.031(3) 0.030(4) -0.003(3) 0.001(3) -0.001(3)
N5 0.041(5) 0.083(6) 0.060(5) 0.017(5) -0.004(4) -0.024(4)
N6 0.044(4) 0.039(4) 0.031(4) 0.005(3) 0.008(3) 0.010(3)
N7 0.047(4) 0.037(4) 0.030(4) 0.010(3) 0.013(3) 0.009(3)
N8 0.051(5) 0.046(4) 0.027(4) -0.006(3) 0.015(3) -0.001(4)
C1 0.035(4) 0.039(4) 0.025(4) -0.001(3) -0.003(3) -0.005(4)
C2 0.043(5) 0.049(5) 0.021(4) -0.007(4) 0.001(4) 0.001(4)
C3 0.042(5) 0.044(5) 0.025(4) -0.002(4) 0.013(4) 0.002(4)
C4 0.037(4) 0.031(4) 0.027(4) 0.003(3) 0.009(3) 0.001(3)
C5 0.038(5) 0.046(5) 0.033(5) 0.000(4) 0.011(4) -0.005(4)
C6 0.029(4) 0.045(5) 0.048(5) 0.001(4) 0.010(4) -0.006(4)
C7 0.027(4) 0.033(4) 0.033(4) -0.002(3) 0.001(3) -0.003(3)
C8 0.026(4) 0.039(5) 0.045(5) -0.006(4) -0.002(4) 0.003(3)
C9 0.031(4) 0.050(5) 0.032(4) -0.004(4) -0.009(4) 0.005(4)
C10 0.030(4) 0.039(4) 0.021(4) -0.002(3) 0.000(3) 0.006(3)
C11 0.025(4) 0.022(4) 0.033(4) -0.002(3) 0.004(3) 0.002(3)
C12 0.030(4) 0.027(4) 0.024(4) -0.001(3) 0.003(3) -0.001(3)
C13 0.030(4) 0.025(4) 0.035(4) 0.006(3) 0.002(3) -0.006(3)
C14 0.032(4) 0.032(4) 0.035(5) 0.008(3) 0.002(4) -0.002(3)
C15 0.047(5) 0.030(4) 0.027(4) 0.008(3) 0.002(4) 0.005(4)
C16 0.043(5) 0.029(4) 0.026(4) 0.005(3) -0.001(4) 0.008(4)
C17 0.040(5) 0.047(5) 0.069(7) 0.003(5) -0.011(5) -0.002(4)
C18 0.048(6) 0.047(6) 0.089(8) -0.004(6) 0.009(6) -0.001(5)
C19 0.049(5) 0.026(4) 0.037(5) 0.004(4) -0.004(4) -0.003(4)
C20 0.031(4) 0.028(4) 0.028(4) 0.008(3) 0.003(3) 0.000(3)
C21 0.058(6) 0.031(4) 0.043(5) -0.004(4) 0.006(4) -0.001(4)
C22 0.045(5) 0.026(4) 0.030(4) -0.002(3) 0.000(4) 0.013(4)
C23 0.048(6) 0.043(5) 0.047(5) -0.001(4) -0.008(4) -0.011(4)
C24 0.044(5) 0.044(5) 0.029(4) 0.001(4) -0.003(4) -0.004(4)
C25 0.079(7) 0.058(6) 0.034(5) 0.007(4) -0.008(5) 0.030(6)
C26 0.028(4) 0.030(4) 0.027(4) 0.007(3) -0.010(3) 0.005(3)
C27 0.030(4) 0.032(4) 0.036(4) 0.008(4) -0.009(4) 0.004(3)
C28 0.041(5) 0.051(5) 0.040(5) 0.007(4) -0.003(4) -0.002(4)
C29 0.053(6) 0.067(7) 0.047(6) 0.011(5) -0.005(5) -0.019(5)
C30 0.038(5) 0.075(7) 0.055(6) 0.003(5) -0.005(5) -0.005(5)
C31 0.032(5) 0.050(5) 0.051(6) 0.007(4) -0.006(4) 0.007(4)
C32 0.078(8) 0.065(7) 0.051(6) 0.025(5) 0.002(6) -0.020(6)
C33 0.086(8) 0.040(5) 0.057(6) 0.011(5) -0.012(6) -0.023(5)
C34 0.059(6) 0.069(7) 0.043(5) 0.031(5) 0.013(5) 0.031(5)
C35 0.065(6) 0.047(5) 0.043(5) 0.026(4) 0.016(5) 0.022(5)
C36 0.046(6) 0.058(6) 0.041(5) 0.016(4) 0.020(4) 0.019(5)
C37 0.061(6) 0.082(8) 0.036(5) 0.030(5) 0.027(5) 0.040(6)
C38 0.089(9) 0.058(7) 0.046(6) 0.032(5) 0.046(6) 0.039(6)
C39 0.095(9) 0.036(5) 0.045(6) 0.017(4) 0.044(6) 0.021(5)
C40 0.120(11) 0.029(5) 0.052(7) -0.003(5) 0.058(7) 0.001(6)
C41 0.117(11) 0.045(6) 0.051(7) -0.011(5) 0.053(7) -0.024(7)
C42 0.091(8) 0.045(6) 0.039(5) -0.011(4) 0.042(6) -0.017(5)
C43 0.080(9) 0.092(9) 0.051(7) -0.029(6) 0.018(6) -0.035(7)
C44 0.060(7) 0.118(10) 0.048(6) -0.036(7) 0.014(5) -0.022(7)
C45 0.050(6) 0.086(8) 0.035(5) -0.020(5) 0.005(5) 0.000(5)
C46 0.061(6) 0.043(5) 0.030(5) 0.003(4) 0.027(4) -0.009(4)
C47 0.063(6) 0.030(4) 0.032(5) 0.005(4) 0.026(4) 0.007(4)
F1' 0.27(6) 0.21(5) 0.14(3) -0.11(3) -0.05(4) 0.04(4)
F2' 0.30(7) 0.14(4) 0.27(5) 0.08(3) 0.06(5) -0.04(4)
F3' 0.27(5) 0.26(5) 0.09(2) -0.03(2) 0.03(3) 0.12(4)
F1S 0.067(6) 0.265(14) 0.117(7) 0.000(8) 0.013(5) -0.012(7)
F2S 0.085(11) 0.060(8) 0.27(3) 0.002(12) 0.071(14) 0.013(7)
F3S 0.063(7) 0.090(9) 0.055(6) 0.006(6) -0.009(5) -0.003(6)
F4S 0.074(11) 0.098(13) 0.150(18) -0.047(13) 0.054(12) -0.050(9)
O1S 0.201(11) 0.071(6) 0.075(6) 0.008(5) 0.091(7) 0.014(6)
O2S 0.115(7) 0.057(5) 0.128(8) 0.007(5) 0.066(6) 0.003(5)
O3S 0.157(9) 0.083(6) 0.096(7) 0.044(5) 0.065(7) 0.024(6)
O4S 0.169(12) 0.145(12) 0.107(9) 0.002(8) -0.015(8) -0.020(9)
O6S 0.223(19) 0.183(14) 0.216(17) 0.086(13) -0.064(15) -0.046(14)
O7S 0.182(9) 0.156(9) 0.174(9) 0.001(7) -0.031(8) -0.015(7)
N1S 0.117(9) 0.058(6) 0.068(7) 0.013(5) 0.024(6) 0.039(6)
C1S 0.194(19) 0.186(19) 0.068(10) -0.040(11) 0.054(11) 0.042(15)
C5S 0.19(2) 0.090(11) 0.20(2) 0.052(13) -0.065(16) -0.088(13)
C8S 0.201(13) 0.210(13) 0.182(12) -0.036(9) -0.002(9) -0.011(9)
B1S 0.059(9) 0.082(11) 0.085(11) -0.020(10) 0.001(9) -0.006(8)
O15 0.062(9) 0.078(10) 0.086(10) -0.025(8) 0.027(7) -0.018(7)
O16 0.060(12) 0.067(13) 0.118(17) -0.007(12) -0.005(11) -0.013(10)
C18A 0.048(6) 0.047(6) 0.089(8) -0.004(6) 0.009(6) -0.001(5)

loop_
_atom_type_symbol
_atom_type_description
_atom_type_scat_dispersion_real
_atom_type_scat_dispersion_imag
_atom_type_scat_source
C C 0.0033 0.0016 'International Tables Vol C Tables 4.2.6.8 and 6.1.1.4'
H H 0.0000 0.0000 'International Tables Vol C Tables 4.2.6.8 and 6.1.1.4'
N N 0.0061 0.0033 'International Tables Vol C Tables 4.2.6.8 and 6.1.1.4'
O O 0.0106 0.0060 'International Tables Vol C Tables 4.2.6.8 and 6.1.1.4'
Mn Mn 0.3368 0.7283 'International Tables Vol C Tables 4.2.6.8 and 6.1.1.4'
Co Co 0.3494 0.9721 'International Tables Vol C Tables 4.2.6.8 and 6.1.1.4'
B B 0.0013 0.0007 'International Tables Vol C Tables 4.2.6.8 and 6.1.1.4'
F F 0.0171 0.0103 'International Tables Vol C Tables 4.2.6.8 and 6.1.1.4'

loop_
_geom_angle_atom_site_label_1
_geom_angle_atom_site_label_2
_geom_angle_atom_site_label_3
_geom_angle
O1 Co1 O2 94.9(2)
O1 Co1 O4 83.18(19)
O2 Co1 O4 83.5(2)
O1 Co1 N1 175.0(2)
O2 Co1 N1 89.6(2)
O4 Co1 N1 95.2(2)
O1 Co1 N2 92.0(2)
O2 Co1 N2 172.8(2)
O4 Co1 N2 95.4(2)
N1 Co1 N2 83.4(2)
O1 Co1 N3 85.8(2)
O2 Co1 N3 86.3(2)
O4 Co1 N3 164.3(2)
N1 Co1 N3 96.6(2)
N2 Co1 N3 96.1(2)
O1 Co1 Mn2 88.85(15)
O2 Co1 Mn2 36.74(14)
O4 Co1 Mn2 46.79(14)
N1 Co1 Mn2 93.53(18)
N2 Co1 Mn2 141.83(17)
N3 Co1 Mn2 121.96(18)
O13 Co2 O12 96.0(2)
O13 Co2 O6 83.3(2)
O12 Co2 O6 84.3(2)
O13 Co2 N7 89.3(3)
O12 Co2 N7 174.5(3)
O6 Co2 N7 95.2(2)
O13 Co2 N8 173.1(3)
O12 Co2 N8 90.8(3)
O6 Co2 N8 96.7(3)
N7 Co2 N8 83.8(3)
O13 Co2 N6 86.1(3)
O12 Co2 N6 86.2(2)
O6 Co2 N6 164.9(3)
N7 Co2 N6 95.3(3)
N8 Co2 N6 95.2(3)
O13 Co2 Mn3 37.16(15)
O12 Co2 Mn3 89.32(15)
O6 Co2 Mn3 46.15(16)
N7 Co2 Mn3 94.3(2)
N8 Co2 Mn3 142.6(2)
N6 Co2 Mn3 122.1(2)
O12 Mn1 O1 102.87(19)
O12 Mn1 O10 88.63(19)
O1 Mn1 O10 88.50(19)
O12 Mn1 O5 85.0(2)
O1 Mn1 O5 83.0(2)
O10 Mn1 O5 167.96(19)
O12 Mn1 O4 162.33(19)
O1 Mn1 O4 68.78(17)
O10 Mn1 O4 75.89(17)
O5 Mn1 O4 108.58(18)
O12 Mn1 N4 122.2(2)
O1 Mn1 N4 124.6(2)
O10 Mn1 N4 120.3(2)
O5 Mn1 N4 71.7(2)
O4 Mn1 N4 73.94(19)
O12 Mn1 O6 68.80(18)
O1 Mn1 O6 161.27(19)
O10 Mn1 O6 74.87(18)
O5 Mn1 O6 112.01(19)
O4 Mn1 O6 114.05(16)
N4 Mn1 O6 72.5(2)
O10 Mn2 F7 173.0(2)
O10 Mn2 O14 81.4(2)
F7 Mn2 O14 92.4(2)
O10 Mn2 O2 93.2(2)
F7 Mn2 O2 92.63(19)
O14 Mn2 O2 173.1(2)
O10 Mn2 O8 91.8(2)
F7 Mn2 O8 92.02(19)
O14 Mn2 O8 94.0(2)
O2 Mn2 O8 90.53(19)
O10 Mn2 O4 84.53(19)
F7 Mn2 O4 93.40(18)
O14 Mn2 O4 101.7(2)
O2 Mn2 O4 73.36(18)
O8 Mn2 O4 163.21(18)
O10 Mn2 Mn3 39.99(15)
F7 Mn2 Mn3 135.00(14)
O14 Mn2 Mn3 44.03(15)
O2 Mn2 Mn3 131.83(14)
O8 Mn2 Mn3 82.44(14)
O4 Mn2 Mn3 104.58(12)
O10 Mn2 Co1 88.24(15)
F7 Mn2 Co1 94.29(14)
O14 Mn2 Co1 139.58(16)
O2 Mn2 Co1 35.19(14)
O8 Mn2 Co1 125.51(14)
O4 Mn2 Co1 38.18(11)
Mn3 Mn2 Co1 125.06(5)
O10 Mn3 F11 173.4(2)
O10 Mn3 O14 80.9(2)
F11 Mn3 O14 93.1(2)
O10 Mn3 O13 93.6(2)
F11 Mn3 O13 92.2(2)
O14 Mn3 O13 172.7(2)
O10 Mn3 O9 91.9(2)
F11 Mn3 O9 91.0(2)
O14 Mn3 O9 93.3(2)
O13 Mn3 O9 91.7(2)
O10 Mn3 O6 85.0(2)
F11 Mn3 O6 93.73(19)
O14 Mn3 O6 101.2(2)
O13 Mn3 O6 73.4(2)
O9 Mn3 O6 164.6(2)
O10 Mn3 Mn2 39.77(14)
F11 Mn3 Mn2 135.10(14)
O14 Mn3 Mn2 43.66(15)
O13 Mn3 Mn2 132.13(15)
O9 Mn3 Mn2 82.15(15)
O6 Mn3 Mn2 104.48(13)
O10 Mn3 Co2 87.93(14)
F11 Mn3 Co2 95.03(14)
O14 Mn3 Co2 138.86(16)
O13 Mn3 Co2 35.34(16)
O9 Mn3 Co2 126.78(16)
O6 Mn3 Co2 38.13(12)
Mn2 Mn3 Co2 124.39(5)
C15 O1 Co1 116.1(4)
C15 O1 Mn1 134.4(4)
Co1 O1 Mn1 108.4(2)
C13 O2 Co1 110.6(4)
C13 O2 Mn2 123.7(4)
Co1 O2 Mn2 108.1(2)
C20 O4 Co1 127.8(4)
C20 O4 Mn2 120.6(4)
Co1 O4 Mn2 95.03(19)
C20 O4 Mn1 115.6(4)
Co1 O4 Mn1 99.43(18)
Mn2 O4 Mn1 90.39(17)
C24 O5 Mn1 119.6(5)
C24 O5 H5X 110(7)
Mn1 O5 H5X 127(8)
C22 O6 Co2 129.0(4)
C22 O6 Mn3 119.3(4)
Co2 O6 Mn3 95.7(2)
C22 O6 Mn1 116.0(4)
Co2 O6 Mn1 98.0(2)
Mn3 O6 Mn1 90.49(17)
C26 O8 Mn2 120.9(5)
C26 O9 Mn3 125.3(5)
Mn2 O10 Mn3 100.2(2)
Mn2 O10 Mn1 108.7(2)
Mn3 O10 Mn1 109.2(2)
C35 O12 Co2 115.0(5)
C35 O12 Mn1 131.5(5)
Co2 O12 Mn1 108.7(2)
C33 O13 Co2 113.0(5)
C33 O13 Mn3 128.2(5)
Co2 O13 Mn3 107.5(2)
C25 O14 Mn2 119.8(5)
C25 O14 Mn3 122.9(5)
Mn2 O14 Mn3 92.3(2)
C1 N1 C12 117.9(6)
C1 N1 Co1 129.3(5)
C12 N1 Co1 112.7(5)
C10 N2 C11 118.5(6)
C10 N2 Co1 129.2(5)
C11 N2 Co1 112.2(5)
C17 N3 C14 107.9(6)
C17 N3 C16 107.9(6)
C14 N3 C16 112.4(6)
C17 N3 Co1 117.3(5)
C14 N3 Co1 106.5(4)
C16 N3 Co1 104.9(4)
C23 N4 C21 110.0(7)
C23 N4 C19 111.1(6)
C21 N4 C19 110.7(6)
C23 N4 Mn1 109.2(5)
C21 N4 Mn1 110.1(5)
C19 N4 Mn1 105.6(4)
C29 N5 C30 116.3(9)
C32 N6 C34 112.2(8)
C32 N6 Co2 107.3(5)
C34 N6 Co2 106.8(5)
C32 N6 H6A 110.1
C34 N6 H6A 110.1
Co2 N6 H6A 110.1
C36 N7 C47 118.3(8)
C36 N7 Co2 129.8(6)
C47 N7 Co2 111.9(6)
C45 N8 C46 119.0(8)
C45 N8 Co2 128.6(6)
C46 N8 Co2 112.4(6)
N1 C1 C2 121.9(7)
N1 C1 H1 119.0
C2 C1 H1 119.0
C3 C2 C1 120.0(8)
C3 C2 H2 120.0
C1 C2 H2 120.0
C2 C3 C4 119.8(7)
C2 C3 H3 120.1
C4 C3 H3 120.1
C3 C4 C12 116.6(7)
C3 C4 C5 125.2(7)
C12 C4 C5 118.2(7)
C6 C5 C4 121.5(8)
C6 C5 H5 119.3
C4 C5 H5 119.3
C5 C6 C7 121.1(8)
C5 C6 H6 119.5
C7 C6 H6 119.5
C11 C7 C8 116.5(7)
C11 C7 C6 118.4(7)
C8 C7 C6 125.0(7)
C9 C8 C7 119.5(7)
C9 C8 H8 120.2
C7 C8 H8 120.2
C8 C9 C10 119.6(7)
C8 C9 H9 120.2
C10 C9 H9 120.2
N2 C10 C9 121.9(7)
N2 C10 H10 119.1
C9 C10 H10 119.1
N2 C11 C7 123.9(7)
N2 C11 C12 116.2(6)
C7 C11 C12 120.0(7)
N1 C12 C4 123.7(7)
N1 C12 C11 115.5(6)
C4 C12 C11 120.8(7)
O2 C13 C14 105.7(6)
O2 C13 H13A 110.6
C14 C13 H13A 110.6
O2 C13 H13B 110.6
C14 C13 H13B 110.6
H13A C13 H13B 108.7
N3 C14 C13 110.4(6)
N3 C14 H14A 109.6
C13 C14 H14A 109.6
N3 C14 H14B 109.6
C13 C14 H14B 109.6
H14A C14 H14B 108.1
O1 C15 C16 108.5(6)
O1 C15 H15A 110.0
C16 C15 H15A 110.0
O1 C15 H15B 110.0
C16 C15 H15B 110.0
H15A C15 H15B 108.4
N3 C16 C15 108.7(6)
N3 C16 H16A 109.9
C15 C16 H16A 109.9
N3 C16 H16B 109.9
C15 C16 H16B 109.9
H16A C16 H16B 108.3
N3 C17 C18 117.1(8)
N3 C17 H17A 108.0
C18 C17 H17A 108.0
N3 C17 H17B 108.0
C18 C17 H17B 108.0
H17A C17 H17B 107.3
O15 C18 C17 109.8(10)
O15 C18 H18A 109.7
C17 C18 H18A 109.7
O15 C18 H18B 109.7
C17 C18 H18B 109.7
H18A C18 H18B 108.2
N4 C19 C20 113.0(6)
N4 C19 H19A 109.0
C20 C19 H19A 109.0
N4 C19 H19B 109.0
C20 C19 H19B 109.0
H19A C19 H19B 107.8
O4 C20 C19 108.5(6)
O4 C20 H20A 110.0
C19 C20 H20A 110.0
O4 C20 H20B 110.0
C19 C20 H20B 110.0
H20A C20 H20B 108.4
N4 C21 C22 112.6(7)
N4 C21 H21A 109.1
C22 C21 H21A 109.1
N4 C21 H21B 109.1
C22 C21 H21B 109.1
H21A C21 H21B 107.8
O6 C22 C21 111.5(6)
O6 C22 H22A 109.3
C21 C22 H22A 109.3
O6 C22 H22B 109.3
C21 C22 H22B 109.3
H22A C22 H22B 108.0
N4 C23 C24 113.1(7)
N4 C23 H23A 109.0
C24 C23 H23A 109.0
N4 C23 H23B 109.0
C24 C23 H23B 109.0
H23A C23 H23B 107.8
O5 C24 C23 106.3(6)
O5 C24 H24A 110.5
C23 C24 H24A 110.5
O5 C24 H24B 110.5
C23 C24 H24B 110.5
H24A C24 H24B 108.7
O14 C25 H25A 109.5
O14 C25 H25B 109.5
H25A C25 H25B 109.5
O14 C25 H25C 109.5
H25A C25 H25C 109.5
H25B C25 H25C 109.5
O9 C26 O8 126.2(7)
O9 C26 C27 115.4(7)
O8 C26 C27 118.4(7)
C28 C27 C31 118.3(8)
C28 C27 C26 121.9(7)
C31 C27 C26 119.8(7)
C27 C28 C29 118.5(9)
C27 C28 H28 120.7
C29 C28 H28 120.7
N5 C29 C28 124.0(10)
N5 C29 H29 118.0
C28 C29 H29 118.0
N5 C30 C31 123.8(9)
N5 C30 H30 118.1
C31 C30 H30 118.1
C30 C31 C27 119.0(9)
C30 C31 H31 120.5
C27 C31 H31 120.5
N6 C32 C33 110.3(8)
N6 C32 H32A 109.6
C33 C32 H32A 109.6
N6 C32 H32B 109.6
C33 C32 H32B 109.6
H32A C32 H32B 108.1
O13 C33 C32 105.8(8)
O13 C33 H33A 110.6
C32 C33 H33A 110.6
O13 C33 H33B 110.6
C32 C33 H33B 110.6
H33A C33 H33B 108.7
N6 C34 C35 109.6(7)
N6 C34 H34A 109.7
C35 C34 H34A 109.7
N6 C34 H34B 109.7
C35 C34 H34B 109.7
H34A C34 H34B 108.2
O12 C35 C34 107.3(7)
O12 C35 H35A 110.2
C34 C35 H35A 110.2
O12 C35 H35B 110.2
C34 C35 H35B 110.2
H35A C35 H35B 108.5
N7 C36 C37 122.0(10)
N7 C36 H36 119.0
C37 C36 H36 119.0
C38 C37 C36 119.7(10)
C38 C37 H37 120.2
C36 C37 H37 120.2
C37 C38 C39 120.1(9)
C37 C38 H38 120.0
C39 C38 H38 120.0
C47 C39 C38 116.4(10)
C47 C39 C40 117.4(11)
C38 C39 C40 126.2(10)
C41 C40 C39 121.5(10)
C41 C40 H40 119.3
C39 C40 H40 119.3
C40 C41 C42 122.9(11)
C40 C41 H41 118.6
C42 C41 H41 118.6
C46 C42 C43 116.5(9)
C46 C42 C41 116.8(12)
C43 C42 C41 126.7(11)
C44 C43 C42 118.6(10)
C44 C43 H43 120.7
C42 C43 H43 120.7
C43 C44 C45 121.9(12)
C43 C44 H44 119.0
C45 C44 H44 119.0
N8 C45 C44 120.8(10)
N8 C45 H45 119.6
C44 C45 H45 119.6
N8 C46 C47 116.0(8)
N8 C46 C42 123.1(10)
C47 C46 C42 120.8(9)
N7 C47 C39 123.5(10)
N7 C47 C46 115.9(7)
C39 C47 C46 120.6(9)
C1S O4S H4S 109.5
C5S O6S H6S 109.5
C8S O7S H7S 109.5
O2S N1S O1S 123.3(10)
O2S N1S O3S 117.1(10)
O1S N1S O3S 119.0(10)
O4S C1S H1S1 109.5
O4S C1S H1S2 109.5
H1S1 C1S H1S2 109.5
O4S C1S H1S3 109.5
H1S1 C1S H1S3 109.5
H1S2 C1S H1S3 109.5
O6S C5S H5S1 110.2
O6S C5S H5S2 110.1
H5S1 C5S H5S2 110.5
O6S C5S H5S3 108.7
H5S1 C5S H5S3 108.7
H5S2 C5S H5S3 108.7
O7S C8S H8S1 109.5
O7S C8S H8S2 109.5
H8S1 C8S H8S2 109.5
O7S C8S H8S3 109.5
H8S1 C8S H8S3 109.5
H8S2 C8S H8S3 109.5
F4S B1S F1' 50(2)
F4S B1S F1S 107.4(16)
F1' B1S F1S 131(2)
F4S B1S F3S 115(2)
F1' B1S F3S 68(3)
F1S B1S F3S 98.8(13)
F4S B1S F2' 46(3)
F1' B1S F2' 90(3)
F1S B1S F2' 99(3)
F3S B1S F2' 158(3)
F4S B1S F2S 120.0(17)
F1' B1S F2S 127(2)
F1S B1S F2S 102.1(17)
F3S B1S F2S 110.2(16)
F2' B1S F2S 79(3)
F4S B1S F3' 107(3)
F1' B1S F3' 86(3)
F1S B1S F3' 141(3)
F3S B1S F3' 82(2)
F2' B1S F3' 93(3)
C18 O15 H15 109.5

loop_
_geom_bond_atom_site_label_1
_geom_bond_atom_site_label_2
_geom_bond_distance
Co1 O1 1.881(5)
Co1 O2 1.882(5)
Co1 O4 1.927(5)
Co1 N1 1.949(6)
Co1 N2 1.954(6)
Co1 N3 1.986(6)
Co1 Mn2 3.1053(14)
Co2 O13 1.880(5)
Co2 O12 1.880(5)
Co2 O6 1.923(5)
Co2 N7 1.944(7)
Co2 N8 1.951(7)
Co2 N6 1.955(6)
Co2 Mn3 3.0993(15)
Mn1 O12 2.128(5)
Mn1 O1 2.134(5)
Mn1 O10 2.183(5)
Mn1 O5 2.299(5)
Mn1 O4 2.332(5)
Mn1 N4 2.344(6)
Mn1 O6 2.376(5)
Mn2 O10 1.830(4)
Mn2 F7 1.863(4)
Mn2 O14 1.946(5)
Mn2 O2 1.954(5)
Mn2 O8 2.221(5)
Mn2 O4 2.272(5)
Mn2 Mn3 2.8159(16)
Mn3 O10 1.839(5)
Mn3 F11 1.853(4)
Mn3 O14 1.959(5)
Mn3 O13 1.963(5)
Mn3 O9 2.138(5)
Mn3 O6 2.246(5)
O1 C15 1.418(8)
O2 C13 1.407(8)
O4 C20 1.417(8)
O5 C24 1.434(10)
O5 H5X 0.888(10)
O6 C22 1.400(9)
O8 C26 1.253(9)
O9 C26 1.251(9)
O12 C35 1.409(9)
O13 C33 1.401(10)
O14 C25 1.443(9)
N1 C1 1.326(9)
N1 C12 1.351(9)
N2 C10 1.316(9)
N2 C11 1.353(9)
N3 C17 1.493(11)
N3 C14 1.498(9)
N3 C16 1.503(9)
N4 C23 1.470(11)
N4 C21 1.472(10)
N4 C19 1.481(10)
N5 C29 1.323(12)
N5 C30 1.360(13)
N6 C32 1.473(12)
N6 C34 1.477(10)
N6 H6A 0.9100
N7 C36 1.317(11)
N7 C47 1.370(11)
N8 C45 1.330(12)
N8 C46 1.350(11)
C1 C2 1.381(11)
C1 H1 0.9300
C2 C3 1.365(11)
C2 H2 0.9300
C3 C4 1.387(11)
C3 H3 0.9300
C4 C12 1.394(10)
C4 C5 1.428(11)
C5 C6 1.342(11)
C5 H5 0.9300
C6 C7 1.436(11)
C6 H6 0.9300
C7 C11 1.396(10)
C7 C8 1.400(11)
C8 C9 1.377(11)
C8 H8 0.9300
C9 C10 1.403(11)
C9 H9 0.9300
C10 H10 0.9300
C11 C12 1.417(10)
C13 C14 1.518(10)
C13 H13A 0.9700
C13 H13B 0.9700
C14 H14A 0.9700
C14 H14B 0.9700
C15 C16 1.531(10)
C15 H15A 0.9700
C15 H15B 0.9700
C16 H16A 0.9700
C16 H16B 0.9700
C17 C18 1.545(13)
C17 H17A 0.9700
C17 H17B 0.9700
C18 O15 1.369(15)
C18 H18A 0.9700
C18 H18B 0.9700
C19 C20 1.511(10)
C19 H19A 0.9700
C19 H19B 0.9700
C20 H20A 0.9700
C20 H20B 0.9700
C21 C22 1.515(12)
C21 H21A 0.9700
C21 H21B 0.9700
C22 H22A 0.9700
C22 H22B 0.9700
C23 C24 1.495(11)
C23 H23A 0.9700
C23 H23B 0.9700
C24 H24A 0.9700
C24 H24B 0.9700
C25 H25A 0.9600
C25 H25B 0.9600
C25 H25C 0.9600
C26 C27 1.506(11)
C27 C28 1.376(12)
C27 C31 1.392(12)
C28 C29 1.397(12)
C28 H28 0.9300
C29 H29 0.9300
C30 C31 1.364(13)
C30 H30 0.9300
C31 H31 0.9300
C32 C33 1.510(13)
C32 H32A 0.9700
C32 H32B 0.9700
C33 H33A 0.9700
C33 H33B 0.9700
C34 C35 1.517(12)
C34 H34A 0.9700
C34 H34B 0.9700
C35 H35A 0.9700
C35 H35B 0.9700
C36 C37 1.413(12)
C36 H36 0.9300
C37 C38 1.362(15)
C37 H37 0.9300
C38 C39 1.409(16)
C38 H38 0.9300
C39 C47 1.402(12)
C39 C40 1.440(16)
C40 C41 1.326(17)
C40 H40 0.9300
C41 C42 1.423(15)
C41 H41 0.9300
C42 C46 1.416(13)
C42 C43 1.416(16)
C43 C44 1.353(16)
C43 H43 0.9300
C44 C45 1.391(13)
C44 H44 0.9300
C45 H45 0.9300
C46 C47 1.410(13)
F1' B1S 1.32(5)
F2' B1S 1.37(4)
F3' B1S 1.41(4)
F1S B1S 1.345(18)
F2S B1S 1.39(2)
F3S B1S 1.35(2)
F4S B1S 1.31(2)
O1S N1S 1.266(11)
O2S N1S 1.249(11)
O3S N1S 1.279(11)
O4S C1S 1.340(15)
O4S H4S 0.8200
O6S C5S 1.277(18)
O6S H6S 0.8200
O7S C8S 1.488(10)
O7S H7S 0.8200
C1S H1S1 0.9600
C1S H1S2 0.9600
C1S H1S3 0.9600
C5S H5S1 0.9538
C5S H5S2 0.9537
C5S H5S3 0.9758
C8S H8S1 0.9600
C8S H8S2 0.9600
C8S H8S3 0.9600
O15 H15 0.8200
O16 H16 0.8200
